data_4100160
_journal_name_full 'Journal of the American Chemical Society'
_journal_paper_doi 10.1021/ja050441o
_journal_year 2005
_chemical_formula_moiety 'C20 H30 O2 Si W'
_chemical_formula_sum 'C20 H30 O2 Si W'
_chemical_formula_weight 514.39
_space_group_IT_number 88
_symmetry_cell_setting tetragonal
_symmetry_space_group_name_Hall '-I 4ad'
_symmetry_space_group_name_H-M 'I 41/a :2'
_cell_angle_alpha 90
_cell_angle_beta 90
_cell_angle_gamma 90
_cell_formula_units_Z 16
_cell_length_a 17.1741(5)
_cell_length_b 17.1741(5)
_cell_length_c 28.797(1)
_cell_measurement_temperature 173.2
_cell_volume 8493.8(5)
_exptl_crystal_density_diffrn 1.609
_cod_original_sg_symbol_H-M 'I 41/a'
_cod_database_code 4100160

loop_
_symmetry_equiv_pos_as_xyz
x,y,z
-x,1/2-y,z
3/4-y,1/4+x,1/4+z
1/4+y,1/4-x,1/4+z
-x,-y,-z
x,1/2+y,-z
3/4+y,1/4-x,1/4-z
1/4-y,1/4+x,1/4-z
1/2+x,1/2+y,1/2+z
1/2-x,-y,1/2+z
1/4-y,3/4+x,3/4+z
3/4+y,3/4-x,3/4+z
1/2-x,1/2-y,1/2-z
1/2+x,y,1/2-z
1/4+y,3/4-x,3/4-z
3/4-y,3/4+x,3/4-z

loop_
_atom_site_label
_atom_site_type_symbol
_atom_site_fract_x
_atom_site_fract_y
_atom_site_fract_z
_atom_site_U_iso_or_equiv
_atom_site_adp_type
_atom_site_occupancy
_atom_site_symmetry_multiplicity
_atom_site_calc_flag
_atom_site_refinement_flags
_atom_site_disorder_assembly
_atom_site_disorder_group
W1 W 0.334193(7) 0.226607(7) 0.541082(4) 0.02550(6) Uani 1 1 d . . .
Si1 Si 0.45431(5) 0.39230(5) 0.58610(3) 0.0333(2) Uani 1 1 d . . .
O1 O 0.48419(14) 0.12357(13) 0.54050(8) 0.0344(5) Uani 1 1 d . . .
O2 O 0.29057(19) 0.07785(17) 0.59693(11) 0.0630(9) Uani 1 1 d . . .
C1 C 0.3732(2) 0.32462(19) 0.58351(11) 0.0314(7) Uani 1 1 d . . .
C2 C 0.3207(2) 0.2888(2) 0.60666(11) 0.0330(7) Uani 1 1 d . . .
C3 C 0.2793(2) 0.2895(3) 0.65293(12) 0.0449(9) Uani 1 1 d . . .
C4 C 0.1955(3) 0.2595(3) 0.64787(16) 0.0652(13) Uani 1 1 d . . .
H12 H 0.1686 0.2899 0.6249 0.065 Uiso 1 1 calc R . .
H2 H 0.1691 0.2639 0.6771 0.065 Uiso 1 1 calc R . .
H1 H 0.1964 0.2059 0.6384 0.065 Uiso 1 1 calc R . .
C5 C 0.2769(3) 0.3727(3) 0.67083(15) 0.0679(14) Uani 1 1 d . . .
H24 H 0.3289 0.3928 0.6727 0.068 Uiso 1 1 calc R . .
H19 H 0.2535 0.3735 0.7011 0.068 Uiso 1 1 calc R . .
H20 H 0.2467 0.4042 0.6500 0.068 Uiso 1 1 calc R . .
C6 C 0.3245(3) 0.2387(3) 0.68708(15) 0.0802(19) Uani 1 1 d . . .
H29 H 0.3772 0.2571 0.6893 0.080 Uiso 1 1 calc R . .
H28 H 0.3246 0.1858 0.6763 0.080 Uiso 1 1 calc R . .
H30 H 0.3004 0.2412 0.7171 0.080 Uiso 1 1 calc R . .
C7 C 0.4274(3) 0.4957(2) 0.57846(18) 0.0589(12) Uani 1 1 d . . .
H26 H 0.3856 0.5086 0.5992 0.059 Uiso 1 1 calc R . .
H25 H 0.4110 0.5043 0.5470 0.059 Uiso 1 1 calc R . .
H27 H 0.4717 0.5280 0.5852 0.059 Uiso 1 1 calc R . .
C8 C 0.5106(2) 0.3757(3) 0.63970(13) 0.0502(10) Uani 1 1 d . . .
H21 H 0.4800 0.3909 0.6661 0.050 Uiso 1 1 calc R . .
H22 H 0.5575 0.4060 0.6388 0.050 Uiso 1 1 calc R . .
H23 H 0.5236 0.3215 0.6421 0.050 Uiso 1 1 calc R . .
C9 C 0.42495(19) 0.17118(19) 0.54158(10) 0.0294(7) Uani 1 1 d . . .
C10 C 0.3050(2) 0.1347(2) 0.57739(13) 0.0399(8) Uani 1 1 d . . .
C11 C 0.2391(2) 0.31451(19) 0.50457(11) 0.0339(7) Uani 1 1 d . . .
C12 C 0.3090(2) 0.31473(19) 0.47783(11) 0.0337(7) Uani 1 1 d . . .
C13 C 0.3211(2) 0.2379(2) 0.46009(11) 0.0320(7) Uani 1 1 d . . .
C14 C 0.26000(19) 0.19030(19) 0.47715(11) 0.0314(7) Uani 1 1 d . . .
C15 C 0.20914(19) 0.2377(2) 0.50440(11) 0.0330(7) Uani 1 1 d . . .
C16 C 0.2051(3) 0.3839(2) 0.52885(14) 0.0492(10) Uani 1 1 d . . .
H17 H 0.2368 0.3971 0.5551 0.049 Uiso 1 1 calc R . .
H13 H 0.1533 0.3718 0.5392 0.049 Uiso 1 1 calc R . .
H14 H 0.2033 0.4272 0.5078 0.049 Uiso 1 1 calc R . .
C17 C 0.3573(3) 0.3860(2) 0.46433(13) 0.0511(11) Uani 1 1 d . . .
H18 H 0.3402 0.4050 0.4347 0.051 Uiso 1 1 calc R . .
H15 H 0.4112 0.3718 0.4626 0.051 Uiso 1 1 calc R . .
H16 H 0.3506 0.4260 0.4873 0.051 Uiso 1 1 calc R . .
C18 C 0.3827(2) 0.2139(2) 0.42631(12) 0.0452(9) Uani 1 1 d . . .
H4 H 0.4264 0.2486 0.4288 0.045 Uiso 1 1 calc R . .
H3 H 0.3621 0.2159 0.3953 0.045 Uiso 1 1 calc R . .
H10 H 0.3993 0.1618 0.4331 0.045 Uiso 1 1 calc R . .
C19 C 0.2460(2) 0.1059(2) 0.46509(14) 0.0441(9) Uani 1 1 d . . .
H5 H 0.2145 0.0822 0.4887 0.044 Uiso 1 1 calc R . .
H6 H 0.2950 0.0791 0.4632 0.044 Uiso 1 1 calc R . .
H9 H 0.2197 0.1026 0.4357 0.044 Uiso 1 1 calc R . .
C20 C 0.1327(2) 0.2119(3) 0.52430(14) 0.0476(9) Uani 1 1 d . . .
H8 H 0.1173 0.2471 0.5485 0.048 Uiso 1 1 calc R . .
H11 H 0.1379 0.1604 0.5368 0.048 Uiso 1 1 calc R . .
H7 H 0.0939 0.2118 0.5003 0.048 Uiso 1 1 calc R . .

loop_
_atom_site_aniso_label
_atom_site_aniso_U_11
_atom_site_aniso_U_22
_atom_site_aniso_U_33
_atom_site_aniso_U_23
_atom_site_aniso_U_13
_atom_site_aniso_U_12
W1 0.02886(8) 0.02467(8) 0.02298(8) 0.00006(5) -0.00266(5) 0.00286(5)
Si1 0.0319(5) 0.0292(5) 0.0389(5) -0.0118(4) -0.0069(4) 0.0092(4)
O1 0.0366(13) 0.0298(12) 0.0369(13) -0.0019(10) 0.0034(10) 0.0102(10)
O2 0.066(2) 0.0539(18) 0.069(2) 0.0322(16) -0.0113(16) -0.0173(15)
C1 0.0352(17) 0.0321(17) 0.0270(16) -0.0056(14) -0.0066(14) 0.0099(14)
C2 0.0346(18) 0.0401(19) 0.0243(15) -0.0052(14) -0.0042(14) 0.0118(14)
C3 0.041(2) 0.066(3) 0.0282(17) -0.0012(17) 0.0039(16) 0.0201(19)
C4 0.058(3) 0.087(4) 0.051(3) -0.005(2) 0.022(2) 0.000(3)
C5 0.065(3) 0.091(4) 0.048(2) -0.032(3) 0.006(2) 0.025(3)
C6 0.080(4) 0.128(5) 0.032(2) 0.022(3) 0.020(2) 0.058(3)
C7 0.057(3) 0.035(2) 0.084(3) -0.017(2) -0.012(2) 0.0126(18)
C8 0.040(2) 0.072(3) 0.038(2) -0.017(2) -0.0067(17) 0.009(2)
C9 0.0335(17) 0.0279(16) 0.0268(15) 0.0016(13) 0.0001(13) 0.0011(13)
C10 0.0335(18) 0.045(2) 0.0416(19) 0.0038(17) -0.0057(16) -0.0016(16)
C11 0.0431(19) 0.0301(17) 0.0285(16) -0.0022(14) -0.0119(15) 0.0099(15)
C12 0.0437(19) 0.0300(17) 0.0274(16) 0.0042(14) -0.0098(15) 0.0001(14)
C13 0.0378(18) 0.0365(18) 0.0218(15) -0.0001(13) -0.0048(13) 0.0024(14)
C14 0.0361(18) 0.0308(17) 0.0272(16) -0.0034(13) -0.0107(14) 0.0003(14)
C15 0.0318(17) 0.0363(18) 0.0310(17) -0.0001(14) -0.0072(14) 0.0027(14)
C16 0.064(3) 0.039(2) 0.044(2) -0.0053(17) -0.017(2) 0.0224(19)
C17 0.084(3) 0.0312(19) 0.038(2) 0.0082(16) -0.025(2) -0.003(2)
C18 0.048(2) 0.054(2) 0.0328(18) -0.0012(17) 0.0036(17) 0.0086(18)
C19 0.049(2) 0.0339(19) 0.050(2) -0.0072(17) -0.0124(18) 0.0002(16)
C20 0.036(2) 0.061(3) 0.046(2) -0.002(2) -0.0052(17) -0.0019(18)

loop_
_geom_bond_atom_site_label_1
_geom_bond_atom_site_label_2
_geom_bond_distance
_geom_bond_site_symmetry_2
_geom_bond_publ_flag
W1 C9 1.826(3) . ?
W1 C10 1.959(4) . ?
W1 C2 2.182(3) . ?
W1 C1 2.185(3) . ?
W1 C14 2.324(3) . ?
W1 C13 2.351(3) . ?
W1 C15 2.401(3) . ?
W1 C12 2.407(3) . ?
W1 C11 2.459(3) . ?
Si1 O1 1.707(3) 2_655 ?
Si1 C1 1.816(4) . ?
Si1 C8 1.843(4) . ?
Si1 C7 1.848(4) . ?
O1 C9 1.306(4) . ?
O1 Si1 1.707(3) 2_655 ?
O2 C10 1.153(4) . ?
C1 C2 1.279(5) . ?
C2 C3 1.510(5) . ?
C3 C5 1.519(6) . ?
C3 C6 1.527(5) . ?
C3 C4 1.535(6) . ?
C4 H12 0.9600 . ?
C4 H2 0.9600 . ?
C4 H1 0.9600 . ?
C5 H24 0.9600 . ?
C5 H19 0.9600 . ?
C5 H20 0.9600 . ?
C6 H29 0.9600 . ?
C6 H28 0.9600 . ?
C6 H30 0.9600 . ?
C7 H26 0.9600 . ?
C7 H25 0.9600 . ?
C7 H27 0.9600 . ?
C8 H21 0.9600 . ?
C8 H22 0.9600 . ?
C8 H23 0.9600 . ?
C11 C15 1.417(5) . ?
C11 C12 1.425(5) . ?
C11 C16 1.501(5) . ?
C12 C13 1.431(5) . ?
C12 C17 1.529(5) . ?
C13 C14 1.418(5) . ?
C13 C18 1.495(5) . ?
C14 C15 1.428(5) . ?
C14 C19 1.510(5) . ?
C15 C20 1.500(5) . ?
C16 H17 0.9600 . ?
C16 H13 0.9600 . ?
C16 H14 0.9600 . ?
C17 H18 0.9600 . ?
C17 H15 0.9600 . ?
C17 H16 0.9600 . ?
C18 H4 0.9600 . ?
C18 H3 0.9600 . ?
C18 H10 0.9600 . ?
C19 H5 0.9600 . ?
C19 H6 0.9600 . ?
C19 H9 0.9600 . ?
C20 H8 0.9600 . ?
C20 H11 0.9600 . ?
C20 H7 0.9600 . ?
